data_7229906
loop_
_publ_author_name
'Amombo Noa, Francoise M.'
'Mehlana, Gift'

_publ_section_title
;
 Co-crystals and Salts of Vanillic Acid and Vanillin with Amines
;
_journal_coden_ASTM CRECF4
_journal_issue 7
_journal_name_full CrystEngComm
_journal_page_first 896
_journal_page_last 905
_journal_paper_doi 10.1039/c7ce02022h
_journal_volume 20
_journal_year 2018
_chemical_formula_sum 'C14 H21 N2 O4.5'
_chemical_formula_weight 289.32
_space_group_crystal_system monoclinic
_space_group_IT_number 14
_space_group_name_Hall '-P 2ybc'
_space_group_name_H-M_alt 'P 1 21/c 1'
_symmetry_space_group_name_Hall '-P 2ybc'
_symmetry_space_group_name_H-M 'P 1 21/c 1'
_atom_sites_solution_hydrogens mixed
_audit_creation_method SHELXL-2017/1
_audit_update_record
;
2017-12-07 deposited with the CCDC.
2018-01-08 downloaded from the CCDC.
;
_cell_angle_alpha 90
_cell_angle_beta 99.700(2)
_cell_angle_gamma 90
_cell_formula_units_Z 8
_cell_length_a 25.812(2)
_cell_length_b 10.0083(9)
_cell_length_c 11.1713(10)
_cell_measurement_reflns_used 33471
_cell_measurement_temperature 173(2)
_cell_measurement_theta_max 28.388
_cell_measurement_theta_min 1.601
_cell_volume 2844.7(4)
_computing_cell_refinement 'SAINT-Plus (Bruker, 2004)'
_computing_data_collection 'APEX2 (Bruker, 2005)'
_computing_data_reduction 'SAINT-Plus and XPREP (Bruker 2004)'
_computing_molecular_graphics 'X-seed (Barbour, 1999)'
_computing_publication_material 'SHELXS-2017 (Sheldrick, 2017)'
_computing_structure_refinement 'SHELXL-2017/1 (Sheldrick, 2017)'
_computing_structure_solution 'SHELXS-2017 (Sheldrick, 2017)'
_diffrn_ambient_temperature 173(2)
_diffrn_measured_fraction_theta_full 0.994
_diffrn_measured_fraction_theta_max 0.994
_diffrn_measurement_device_type 'Bruker Kappa Duo Apex II diffractometer'
_diffrn_measurement_method '1.2\% \f scans and \w scans'
_diffrn_radiation_type MoK\a
_diffrn_radiation_wavelength 0.71073
_diffrn_reflns_av_R_equivalents 0.0403
_diffrn_reflns_av_unetI/netI 0.0319
_diffrn_reflns_Laue_measured_fraction_full 0.994
_diffrn_reflns_Laue_measured_fraction_max 0.994
_diffrn_reflns_limit_h_max 33
_diffrn_reflns_limit_h_min -34
_diffrn_reflns_limit_k_max 13
_diffrn_reflns_limit_k_min -13
_diffrn_reflns_limit_l_max 14
_diffrn_reflns_limit_l_min -14
_diffrn_reflns_number 33471
_diffrn_reflns_point_group_measured_fraction_full 0.994
_diffrn_reflns_point_group_measured_fraction_max 0.994
_diffrn_reflns_theta_full 25.242
_diffrn_reflns_theta_max 28.388
_diffrn_reflns_theta_min 1.601
_diffrn_source 'fine-focus sealed tube'
_exptl_absorpt_coefficient_mu 0.101
_exptl_absorpt_correction_type multi-scan
_exptl_absorpt_process_details '(SADABS; Sheldrick, 1996)'
_exptl_crystal_colour colourless
_exptl_crystal_density_diffrn 1.351
_exptl_crystal_density_meas ?
_exptl_crystal_density_method 'not measured'
_exptl_crystal_description needles
_exptl_crystal_F_000 1240
_exptl_crystal_size_max 0.42
_exptl_crystal_size_mid 0.34
_exptl_crystal_size_min 0.10
_exptl_transmission_factor_max 0.990
_exptl_transmission_factor_min 0.958
_refine_diff_density_max 0.278
_refine_diff_density_min -0.296
_refine_diff_density_rms 0.065
_refine_ls_extinction_method none
_refine_ls_goodness_of_fit_ref 1.054
_refine_ls_hydrogen_treatment mixed
_refine_ls_matrix_type full
_refine_ls_number_parameters 396
_refine_ls_number_reflns 7090
_refine_ls_number_restraints 1
_refine_ls_restrained_S_all 1.054
_refine_ls_R_factor_all 0.0640
_refine_ls_R_factor_gt 0.0518
_refine_ls_shift/su_max 0.001
_refine_ls_shift/su_mean 0.000
_refine_ls_structure_factor_coef Fsqd
_refine_ls_weighting_details 'w=1/[\s^2^(Fo^2^)+(0.0537P)^2^+2.1316P] where P=(Fo^2^+2Fc^2^)/3'
_refine_ls_weighting_scheme calc
_refine_ls_wR_factor_gt 0.1290
_refine_ls_wR_factor_ref 0.1361
_reflns_Friedel_coverage 0.000
_reflns_number_gt 5794
_reflns_number_total 7090
_reflns_threshold_expression 'I > 2\s(I)'
_cod_data_source_file c7ce02022h2.cif
_cod_data_source_block vadabcoh2o
_cod_depositor_comments
;
The following automatic conversions were performed:

'_exptl_crystal_density_meas' value 'none' was changed to '?' - the
value is perceived as not measured.

Automatic conversion script
Id: cif_fix_values 4973 2017-02-22 13:04:09Z antanas 

2018-02-12
Z value and formula fixed to values more according to usual
chemical conventions.                 miguel

 Updated bibliographic information.

 Antanas Vaitkus,
 2019-09-19
;
_cod_original_cell_volume 2844.6(4)
_cod_original_formula_sum 'C28 H42 N4 O9'
_cod_original_formula_units_Z 4
_cod_original_formula_weight 578.65
_cod_database_code 7229906
_shelx_shelxl_version_number 2017/1
_shelx_space_group_comment
;
The symmetry employed for this shelxl refinement is uniquely defined
by the following loop, which should always be used as a source of
symmetry information in preference to the above space-group names.
They are only intended as comments.
;
_exptl_absorpt_special_details 'Absorption corrections were made using the program SADABS (Sheldrick, 1996)'

loop_
_space_group_symop_operation_xyz
'x, y, z'
'-x, y+1/2, -z+1/2'
'-x, -y, -z'
'x, -y-1/2, z-1/2'

loop_
_atom_site_label
_atom_site_type_symbol
_atom_site_fract_x
_atom_site_fract_y
_atom_site_fract_z
_atom_site_U_iso_or_equiv
_atom_site_adp_type
_atom_site_occupancy
_atom_site_site_symmetry_order
_atom_site_calc_flag
_atom_site_refinement_flags_posn
_atom_site_refinement_flags_adp
O2A O 0.03057(5) 0.28052(15) 0.53879(13) 0.0334(3) Uani 1 1 d . .
N2B N 0.03590(5) 0.61404(14) 0.25676(13) 0.0204(3) Uani 1 1 d D .
O1A O 0.05681(5) 0.40991(14) 0.70064(13) 0.0320(3) Uani 1 1 d . .
O3A O 0.25438(5) 0.43485(15) 0.74242(12) 0.0335(3) Uani 1 1 d . .
O4A O 0.27799(5) 0.30423(13) 0.54966(12) 0.0259(3) Uani 1 1 d . .
N2A N 0.46376(5) 0.39838(14) 0.79966(13) 0.0212(3) Uani 1 1 d . .
C3A C 0.16070(6) 0.39272(16) 0.67603(15) 0.0203(3) Uani 1 1 d . .
H3A H 0.151317 0.440059 0.742926 0.024 Uiso 1 1 calc R U
N1A N 0.36719(5) 0.36595(14) 0.71305(12) 0.0210(3) Uani 1 1 d . .
C2A C 0.12161(6) 0.33204(16) 0.59144(15) 0.0191(3) Uani 1 1 d . .
C5A C 0.22693(6) 0.31512(16) 0.56394(14) 0.0198(3) Uani 1 1 d . .
N1B N 0.12555(5) 0.64471(15) 0.19505(14) 0.0246(3) Uani 1 1 d . .
C1A C 0.06513(6) 0.33987(17) 0.60887(15) 0.0213(3) Uani 1 1 d . .
C6A C 0.18808(7) 0.25650(17) 0.47971(15) 0.0220(3) Uani 1 1 d . .
H6A H 0.197391 0.210437 0.412064 0.026 Uiso 1 1 calc R U
C4A C 0.21281(6) 0.38414(16) 0.66279(15) 0.0201(3) Uani 1 1 d . .
C7A C 0.13555(7) 0.26436(17) 0.49313(15) 0.0219(3) Uani 1 1 d . .
H7A H 0.109216 0.223410 0.435034 0.026 Uiso 1 1 calc R U
C9B C 0.03577(7) 0.55235(18) 0.13604(16) 0.0259(4) Uani 1 1 d . .
H9AA H 0.006137 0.587855 0.076682 0.031 Uiso 1 1 calc R U
H9AB H 0.031592 0.454305 0.141249 0.031 Uiso 1 1 calc R U
C13A C 0.43942(7) 0.53024(18) 0.76259(19) 0.0311(4) Uani 1 1 d . .
H13A H 0.454274 0.566930 0.693346 0.037 Uiso 1 1 calc R U
H13B H 0.446494 0.594304 0.830923 0.037 Uiso 1 1 calc R U
C8A C 0.24401(7) 0.53770(19) 0.82281(17) 0.0299(4) Uani 1 1 d . .
H8A H 0.224976 0.610607 0.776038 0.045 Uiso 1 1 calc R U
H8B H 0.277285 0.571600 0.867869 0.045 Uiso 1 1 calc R U
H8C H 0.222621 0.501827 0.879981 0.045 Uiso 1 1 calc R U
C13B C 0.07663(7) 0.5490(2) 0.34707(17) 0.0301(4) Uani 1 1 d . .
H26B H 0.066862 0.454866 0.358743 0.036 Uiso 1 1 calc R U
H27B H 0.079633 0.595638 0.426115 0.036 Uiso 1 1 calc R U
C11A C 0.37952(7) 0.3045(2) 0.83302(16) 0.0294(4) Uani 1 1 d . .
H11A H 0.374949 0.206476 0.825265 0.035 Uiso 1 1 calc R U
H11B H 0.354872 0.338151 0.885001 0.035 Uiso 1 1 calc R U
C10B C 0.08830(8) 0.5857(2) 0.09503(17) 0.0323(4) Uani 1 1 d . .
H21B H 0.103606 0.503226 0.066702 0.039 Uiso 1 1 calc R U
H20B H 0.082012 0.649292 0.026212 0.039 Uiso 1 1 calc R U
C9A C 0.45857(7) 0.3077(2) 0.69210(18) 0.0333(4) Uani 1 1 d . .
H9A H 0.470866 0.216820 0.717782 0.040 Uiso 1 1 calc R U
H9B H 0.480135 0.341356 0.633163 0.040 Uiso 1 1 calc R U
C12A C 0.43650(7) 0.33623(19) 0.89337(16) 0.0268(4) Uani 1 1 d . .
H12B H 0.436511 0.398517 0.962220 0.032 Uiso 1 1 calc R U
H12A H 0.454809 0.253218 0.924663 0.032 Uiso 1 1 calc R U
C14B C 0.12950(7) 0.5550(2) 0.3008(2) 0.0384(5) Uani 1 1 d . .
H29B H 0.157229 0.587729 0.366383 0.046 Uiso 1 1 calc R U
H28B H 0.139410 0.464221 0.277576 0.046 Uiso 1 1 calc R U
C14A C 0.37983(8) 0.5082(2) 0.7257(2) 0.0416(5) Uani 1 1 d . .
H14A H 0.361372 0.547822 0.788029 0.050 Uiso 1 1 calc R U
H14B H 0.367318 0.554100 0.647698 0.050 Uiso 1 1 calc R U
C10A C 0.40026(7) 0.3040(2) 0.63340(18) 0.0361(5) Uani 1 1 d . .
H10A H 0.395481 0.352121 0.554881 0.043 Uiso 1 1 calc R U
H10B H 0.389191 0.210115 0.617084 0.043 Uiso 1 1 calc R U
C4B C 0.27422(6) 0.87995(16) 0.64094(14) 0.0195(3) Uani 1 1 d . .
C12B C 0.04733(7) 0.75903(17) 0.24824(17) 0.0261(4) Uani 1 1 d . .
H24B H 0.042566 0.804936 0.324130 0.031 Uiso 1 1 calc R U
H25B H 0.023043 0.799652 0.179892 0.031 Uiso 1 1 calc R U
C6B C 0.27421(7) 0.70103(17) 0.49736(16) 0.0240(3) Uani 1 1 d . .
H6B H 0.256298 0.631797 0.448913 0.029 Uiso 1 1 calc R U
C11B C 0.10467(7) 0.77409(19) 0.2276(2) 0.0323(4) Uani 1 1 d . .
H22B H 0.106171 0.839307 0.161640 0.039 Uiso 1 1 calc R U
H23B H 0.126616 0.808574 0.302483 0.039 Uiso 1 1 calc R U
C5B C 0.24722(6) 0.77827(17) 0.56931(15) 0.0207(3) Uani 1 1 d . .
O3B O 0.24399(5) 0.95162(12) 0.70743(12) 0.0262(3) Uani 1 1 d . .
C3B C 0.32722(6) 0.90102(16) 0.64038(15) 0.0202(3) Uani 1 1 d . .
H3B H 0.345362 0.969135 0.689879 0.024 Uiso 1 1 calc R U
C2B C 0.35424(6) 0.82248(16) 0.56725(14) 0.0193(3) Uani 1 1 d . .
C7B C 0.32719(6) 0.72350(17) 0.49512(15) 0.0223(3) Uani 1 1 d . .
H7B H 0.344977 0.670884 0.444002 0.027 Uiso 1 1 calc R U
C8B C 0.26839(7) 1.06261(17) 0.77446(17) 0.0264(4) Uani 1 1 d . .
H8AA H 0.281072 1.125619 0.718786 0.040 Uiso 1 1 calc R U
H8AB H 0.298065 1.031150 0.834310 0.040 Uiso 1 1 calc R U
H8AC H 0.242791 1.107361 0.816369 0.040 Uiso 1 1 calc R U
O1B O 0.43430(5) 0.93623(13) 0.63960(12) 0.0272(3) Uani 1 1 d . .
O2B O 0.43717(5) 0.76444(15) 0.51476(13) 0.0344(3) Uani 1 1 d . .
O4B O 0.19545(5) 0.75573(14) 0.56634(13) 0.0300(3) Uani 1 1 d . .
O6 O 0.43074(7) -0.01402(16) 0.89276(16) 0.0422(4) Uani 1 1 d . .
C1B C 0.41247(6) 0.84133(17) 0.57266(15) 0.0220(3) Uani 1 1 d . .
H5B H 0.1831(10) 0.805(3) 0.617(2) 0.043(7) Uiso 1 1 d . .
H5A H 0.2978(10) 0.334(3) 0.617(2) 0.048(7) Uiso 1 1 d . .
H6AB H 0.4347(13) -0.093(4) 0.936(3) 0.085(11) Uiso 1 1 d . .
H6AA H 0.4274(11) -0.034(3) 0.812(3) 0.061(8) Uiso 1 1 d . .
H2A H 0.5011(10) 0.412(2) 0.829(2) 0.041(6) Uiso 1 1 d . .
H2B H 0.0022(5) 0.603(3) 0.274(3) 0.074(9) Uiso 1 1 d D .

loop_
_atom_site_aniso_label
_atom_site_aniso_U_11
_atom_site_aniso_U_22
_atom_site_aniso_U_33
_atom_site_aniso_U_23
_atom_site_aniso_U_13
_atom_site_aniso_U_12
O2A 0.0180(6) 0.0458(8) 0.0357(7) -0.0093(6) 0.0020(5) -0.0085(6)
N2B 0.0133(6) 0.0255(7) 0.0222(7) -0.0005(5) 0.0019(5) 0.0000(5)
O1A 0.0174(6) 0.0427(8) 0.0369(7) -0.0122(6) 0.0076(5) -0.0047(5)
O3A 0.0153(6) 0.0489(8) 0.0336(7) -0.0215(6) -0.0035(5) 0.0020(5)
O4A 0.0152(6) 0.0394(7) 0.0231(6) -0.0046(5) 0.0033(5) 0.0012(5)
N2A 0.0129(6) 0.0277(7) 0.0224(7) -0.0015(6) 0.0016(5) -0.0012(5)
C3A 0.0179(7) 0.0230(8) 0.0194(7) -0.0014(6) 0.0017(6) 0.0019(6)
N1A 0.0146(6) 0.0280(7) 0.0199(7) 0.0018(5) 0.0017(5) 0.0008(5)
C2A 0.0149(7) 0.0197(7) 0.0215(8) 0.0036(6) 0.0001(6) -0.0008(6)
C5A 0.0164(7) 0.0234(8) 0.0194(7) 0.0020(6) 0.0027(6) 0.0020(6)
N1B 0.0165(7) 0.0276(7) 0.0306(8) 0.0032(6) 0.0065(6) 0.0019(6)
C1A 0.0163(7) 0.0240(8) 0.0232(8) 0.0023(6) 0.0018(6) -0.0024(6)
C6A 0.0221(8) 0.0251(8) 0.0188(7) -0.0030(6) 0.0032(6) 0.0000(6)
C4A 0.0153(7) 0.0234(8) 0.0199(7) -0.0015(6) -0.0019(6) 0.0011(6)
C7A 0.0204(8) 0.0224(8) 0.0211(8) -0.0004(6) -0.0013(6) -0.0034(6)
C9B 0.0229(8) 0.0283(9) 0.0256(8) -0.0060(7) 0.0014(7) -0.0026(7)
C13A 0.0261(9) 0.0241(9) 0.0425(11) 0.0044(8) 0.0038(8) -0.0041(7)
C8A 0.0237(9) 0.0335(9) 0.0313(9) -0.0123(8) 0.0018(7) -0.0044(7)
C13B 0.0214(8) 0.0415(10) 0.0264(9) 0.0115(8) 0.0013(7) 0.0024(7)
C11A 0.0185(8) 0.0447(11) 0.0244(9) 0.0087(8) 0.0016(7) -0.0054(7)
C10B 0.0328(10) 0.0389(10) 0.0281(9) -0.0070(8) 0.0135(8) -0.0035(8)
C9A 0.0192(8) 0.0485(11) 0.0332(10) -0.0160(9) 0.0069(7) -0.0006(8)
C12A 0.0200(8) 0.0367(10) 0.0229(8) 0.0056(7) 0.0012(7) -0.0030(7)
C14B 0.0185(9) 0.0537(13) 0.0422(11) 0.0208(10) 0.0032(8) 0.0062(8)
C14A 0.0239(9) 0.0264(9) 0.0702(15) 0.0107(10) -0.0043(10) 0.0043(8)
C10A 0.0218(9) 0.0587(13) 0.0284(9) -0.0151(9) 0.0061(7) -0.0051(9)
C4B 0.0169(7) 0.0220(8) 0.0198(7) 0.0014(6) 0.0034(6) 0.0011(6)
C12B 0.0214(8) 0.0238(8) 0.0340(9) -0.0045(7) 0.0068(7) 0.0010(7)
C6B 0.0186(8) 0.0251(8) 0.0280(8) -0.0056(7) 0.0029(7) -0.0019(6)
C11B 0.0269(9) 0.0268(9) 0.0460(11) -0.0044(8) 0.0139(8) -0.0037(7)
C5B 0.0158(7) 0.0238(8) 0.0223(8) 0.0023(6) 0.0024(6) -0.0014(6)
O3B 0.0189(6) 0.0299(6) 0.0316(7) -0.0102(5) 0.0089(5) -0.0030(5)
C3B 0.0159(7) 0.0224(8) 0.0217(8) 0.0013(6) 0.0012(6) -0.0014(6)
C2B 0.0151(7) 0.0230(8) 0.0197(7) 0.0045(6) 0.0024(6) 0.0011(6)
C7B 0.0177(8) 0.0259(8) 0.0236(8) -0.0008(6) 0.0043(6) 0.0034(6)
C8B 0.0263(9) 0.0234(8) 0.0301(9) -0.0051(7) 0.0065(7) -0.0017(7)
O1B 0.0144(6) 0.0333(7) 0.0334(7) -0.0014(5) 0.0025(5) -0.0016(5)
O2B 0.0187(6) 0.0438(8) 0.0421(8) -0.0090(6) 0.0093(6) 0.0017(6)
O4B 0.0155(6) 0.0367(7) 0.0394(7) -0.0138(6) 0.0093(5) -0.0059(5)
O6 0.0496(10) 0.0369(8) 0.0395(9) -0.0036(7) 0.0059(7) 0.0016(7)
C1B 0.0164(7) 0.0269(8) 0.0226(8) 0.0063(6) 0.0027(6) 0.0013(6)

loop_
_atom_type_symbol
_atom_type_description
_atom_type_scat_dispersion_real
_atom_type_scat_dispersion_imag
_atom_type_scat_source
C C 0.0033 0.0016 'International Tables Vol C Tables 4.2.6.8 and 6.1.1.4'
H H 0.0000 0.0000 'International Tables Vol C Tables 4.2.6.8 and 6.1.1.4'
N N 0.0061 0.0033 'International Tables Vol C Tables 4.2.6.8 and 6.1.1.4'
O O 0.0106 0.0060 'International Tables Vol C Tables 4.2.6.8 and 6.1.1.4'

loop_
_geom_angle_atom_site_label_1
_geom_angle_atom_site_label_2
_geom_angle_atom_site_label_3
_geom_angle
C13B N2B C9B 109.24(14)
C13B N2B C12B 110.29(14)
C9B N2B C12B 108.55(14)
C4A O3A C8A 117.92(13)
C13A N2A C12A 109.74(14)
C13A N2A C9A 109.76(15)
C12A N2A C9A 108.80(14)
C4A C3A C2A 120.35(15)
C11A N1A C14A 108.11(16)
C11A N1A C10A 108.60(15)
C14A N1A C10A 109.06(16)
C7A C2A C3A 119.51(15)
C7A C2A C1A 120.90(14)
C3A C2A C1A 119.59(15)
O4A C5A C6A 119.47(15)
O4A C5A C4A 121.21(15)
C6A C5A C4A 119.32(15)
C10B N1B C11B 108.76(15)
C10B N1B C14B 108.22(15)
C11B N1B C14B 108.48(16)
O2A C1A O1A 124.47(15)
O2A C1A C2A 120.31(15)
O1A C1A C2A 115.21(14)
C5A C6A C7A 120.67(15)
O3A C4A C3A 125.30(15)
O3A C4A C5A 114.51(14)
C3A C4A C5A 120.16(15)
C2A C7A C6A 120.00(15)
N2B C9B C10B 108.26(14)
N2A C13A C14A 107.63(14)
N2B C13B C14B 108.80(14)
N1A C11A C12A 110.99(14)
N1B C10B C9B 110.92(14)
N2A C9A C10A 107.85(14)
N2A C12A C11A 107.84(14)
N1B C14B C13B 110.31(15)
N1A C14A C13A 111.20(15)
N1A C10A C9A 110.98(15)
O3B C4B C3B 125.23(15)
O3B C4B C5B 114.56(14)
C3B C4B C5B 120.21(15)
N2B C12B C11B 108.10(13)
C5B C6B C7B 120.84(16)
N1B C11B C12B 110.57(14)
O4B C5B C6B 119.02(15)
O4B C5B C4B 121.93(15)
C6B C5B C4B 119.03(15)
C4B O3B C8B 116.87(13)
C4B C3B C2B 120.41(15)
C7B C2B C3B 119.17(15)
C7B C2B C1B 120.90(15)
C3B C2B C1B 119.85(15)
C2B C7B C6B 120.32(15)
O2B C1B O1B 123.21(16)
O2B C1B C2B 119.72(16)
O1B C1B C2B 117.05(15)

loop_
_geom_bond_atom_site_label_1
_geom_bond_atom_site_label_2
_geom_bond_distance
O2A C1A 1.235(2)
N2B C13B 1.480(2)
N2B C9B 1.483(2)
N2B C12B 1.487(2)
O1A C1A 1.289(2)
O3A C4A 1.371(2)
O3A C8A 1.421(2)
O4A C5A 1.3584(19)
N2A C13A 1.490(2)
N2A C12A 1.492(2)
N2A C9A 1.494(2)
C3A C4A 1.381(2)
C3A C2A 1.399(2)
N1A C11A 1.460(2)
N1A C14A 1.462(2)
N1A C10A 1.470(2)
C2A C7A 1.388(2)
C2A C1A 1.505(2)
C5A C6A 1.385(2)
C5A C4A 1.402(2)
N1B C10B 1.469(2)
N1B C11B 1.471(2)
N1B C14B 1.474(2)
C6A C7A 1.391(2)
C9B C10B 1.539(2)
C13A C14A 1.540(3)
C13B C14B 1.540(3)
C11A C12A 1.544(2)
C9A C10A 1.538(3)
C4B O3B 1.3676(19)
C4B C3B 1.385(2)
C4B C5B 1.405(2)
C12B C11B 1.543(2)
C6B C5B 1.385(2)
C6B C7B 1.390(2)
C5B O4B 1.3501(19)
O3B C8B 1.426(2)
C3B C2B 1.401(2)
C2B C7B 1.389(2)
C2B C1B 1.506(2)
O1B C1B 1.279(2)
O2B C1B 1.247(2)

loop_
_geom_hbond_atom_site_label_D
_geom_hbond_atom_site_label_H
_geom_hbond_atom_site_label_A
_geom_hbond_distance_DH
_geom_hbond_distance_HA
_geom_hbond_distance_DA
_geom_hbond_angle_DHA
_geom_hbond_site_symmetry_A
_geom_hbond_publ_flag
C9B H9AA O2A 0.99 2.42 3.292(2) 146.2 2 yes
C9B H9AB O2A 0.99 2.61 3.500(2) 149.2 4_565 yes
C13A H13B O2B 0.99 2.54 3.495(3) 162.6 4_576 yes
C12A H12B O1B 0.99 2.59 3.579(2) 178.6 4_576 yes
C12B H25B O2A 0.99 2.60 3.493(2) 149.4 2 yes
C8B H8AA O4A 0.98 2.59 3.525(2) 159.0 1_565 yes
O4B H5B N1B 0.86(3) 1.91(3) 2.6816(19) 149(2) 4_576 yes
O4B H5B O3B 0.86(3) 2.26(2) 2.6893(18) 111(2) . yes
O4A H5A O3A 0.89(3) 2.18(3) 2.6757(18) 115(2) . yes
O4A H5A N1A 0.89(3) 1.95(3) 2.7566(19) 150(2) . yes
O6 H6AB O2B 0.92(4) 1.92(4) 2.844(2) 175(3) 4_566 yes
O6 H6AA O1B 0.91(3) 1.99(3) 2.888(2) 169(3) 1_545 yes
N2A H2A O1B 0.97(2) 1.66(2) 2.6316(18) 173(2) 2_646 yes
N2A H2A O2B 0.97(2) 2.61(2) 3.294(2) 127.0(17) 2_646 yes
N2B H2B O2A 0.931(2) 2.65(3) 3.2548(19) 123(2) 3_566 yes
N2B H2B O1A 0.931(2) 1.599(3) 2.5286(18) 177(3) 3_566 yes

loop_
_geom_torsion_atom_site_label_1
_geom_torsion_atom_site_label_2
_geom_torsion_atom_site_label_3
_geom_torsion_atom_site_label_4
_geom_torsion
C4A C3A C2A C7A -0.8(2)
C4A C3A C2A C1A 178.65(15)
C7A C2A C1A O2A 3.5(2)
C3A C2A C1A O2A -175.93(16)
C7A C2A C1A O1A -177.31(15)
C3A C2A C1A O1A 3.3(2)
O4A C5A C6A C7A 179.01(15)
C4A C5A C6A C7A -0.7(2)
C8A O3A C4A C3A -20.8(3)
C8A O3A C4A C5A 161.48(16)
C2A C3A C4A O3A -177.21(16)
C2A C3A C4A C5A 0.4(2)
O4A C5A C4A O3A -1.5(2)
C6A C5A C4A O3A 178.18(15)
O4A C5A C4A C3A -179.35(15)
C6A C5A C4A C3A 0.3(2)
C3A C2A C7A C6A 0.4(2)
C1A C2A C7A C6A -178.98(15)
C5A C6A C7A C2A 0.3(3)
C13B N2B C9B C10B -65.95(18)
C12B N2B C9B C10B 54.35(18)
C12A N2A C13A C14A -52.8(2)
C9A N2A C13A C14A 66.7(2)
C9B N2B C13B C14B 53.7(2)
C12B N2B C13B C14B -65.5(2)
C14A N1A C11A C12A -53.0(2)
C10A N1A C11A C12A 65.2(2)
C11B N1B C10B C9B -64.91(19)
C14B N1B C10B C9B 52.8(2)
N2B C9B C10B N1B 10.7(2)
C13A N2A C9A C10A -53.2(2)
C12A N2A C9A C10A 66.9(2)
C13A N2A C12A C11A 65.72(19)
C9A N2A C12A C11A -54.39(19)
N1A C11A C12A N2A -10.5(2)
C10B N1B C14B C13B -65.3(2)
C11B N1B C14B C13B 52.5(2)
N2B C13B C14B N1B 10.9(2)
C11A N1A C14A C13A 66.7(2)
C10A N1A C14A C13A -51.2(2)
N2A C13A C14A N1A -12.2(3)
C11A N1A C10A C9A -52.3(2)
C14A N1A C10A C9A 65.3(2)
N2A C9A C10A N1A -11.6(2)
C13B N2B C12B C11B 51.73(19)
C9B N2B C12B C11B -67.91(18)
C10B N1B C11B C12B 50.9(2)
C14B N1B C11B C12B -66.6(2)
N2B C12B C11B N1B 13.0(2)
C7B C6B C5B O4B 178.16(16)
C7B C6B C5B C4B -0.3(3)
O3B C4B C5B O4B 0.8(2)
C3B C4B C5B O4B -179.20(15)
O3B C4B C5B C6B 179.19(15)
C3B C4B C5B C6B -0.8(2)
C3B C4B O3B C8B 4.7(2)
C5B C4B O3B C8B -175.29(15)
O3B C4B C3B C2B -179.13(15)
C5B C4B C3B C2B 0.9(2)
C4B C3B C2B C7B 0.2(2)
C4B C3B C2B C1B -176.64(15)
C3B C2B C7B C6B -1.2(2)
C1B C2B C7B C6B 175.52(15)
C5B C6B C7B C2B 1.3(3)
C7B C2B C1B O2B -2.3(2)
C3B C2B C1B O2B 174.41(16)
C7B C2B C1B O1B 178.80(15)
C3B C2B C1B O1B -4.5(2)
